data_1561931
loop_
_publ_author_name
'Han, Yinfeng'
'Wang, Chang-an'
'Zheng, Zebao'
'Sun, Jiafeng'
'Nie, Kun'
'Zuo, Jian'
'Zhang, Jianping'

_publ_section_title
;
 In situ ligand generation for novel Mn(II) and Ni(II) coordination
 polymers with disulfide ligand: Solvothermal syntheses, structures and
 magnetic properties
;
_journal_name_full 'Journal of Solid State Chemistry'
_journal_page_first 87
_journal_page_last 91
_journal_paper_doi 10.1016/j.jssc.2015.03.008
_journal_volume 227
_journal_year 2015
_chemical_formula_sum 'C12 H14 N2 Ni O8 S2'
_chemical_formula_weight 437.08
_space_group_IT_number 15
_space_group_name_Hall '-C 2yc'
_space_group_name_H-M_alt 'C 1 2/c 1'
_symmetry_cell_setting monoclinic
_symmetry_space_group_name_H-M 'C 1 2/c 1'
_atom_sites_solution_hydrogens geom
_atom_sites_solution_primary direct
_atom_sites_solution_secondary difmap
_cell_angle_alpha 90.00
_cell_angle_beta 116.223(2)
_cell_angle_gamma 90.00
_cell_formula_units_Z 4
_cell_length_a 20.624(3)
_cell_length_b 4.6502(6)
_cell_length_c 18.568(2)
_cell_measurement_reflns_used 1568
_cell_measurement_temperature 298(2)
_cell_measurement_theta_max 27.4
_cell_measurement_theta_min 2.2
_cell_volume 1597.5(4)
_computing_cell_refinement 'Bruker SMART'
_computing_data_collection 'Bruker SMART'
_computing_data_reduction 'Bruker SAINT'
_computing_molecular_graphics 'Bruker SHELXTL'
_computing_publication_material 'Bruker SHELXTL'
_computing_structure_refinement 'SHELXL-97 (Sheldrick, 1997)'
_computing_structure_solution 'SHELXS-97 (Sheldrick, 1990)'
_diffrn_ambient_temperature 298(2)
_diffrn_measured_fraction_theta_full 0.997
_diffrn_measured_fraction_theta_max 0.997
_diffrn_measurement_device_type 'CCD area detector'
_diffrn_measurement_method 'phi and omega scans'
_diffrn_radiation_monochromator graphite
_diffrn_radiation_source 'fine-focus sealed tube'
_diffrn_radiation_type MoK\a
_diffrn_radiation_wavelength 0.71073
_diffrn_reflns_av_R_equivalents 0.0259
_diffrn_reflns_av_sigmaI/netI 0.0312
_diffrn_reflns_limit_h_max 23
_diffrn_reflns_limit_h_min -24
_diffrn_reflns_limit_k_max 3
_diffrn_reflns_limit_k_min -5
_diffrn_reflns_limit_l_max 22
_diffrn_reflns_limit_l_min -20
_diffrn_reflns_number 3919
_diffrn_reflns_theta_full 25.20
_diffrn_reflns_theta_max 25.20
_diffrn_reflns_theta_min 2.20
_exptl_absorpt_coefficient_mu 1.522
_exptl_absorpt_correction_T_max 0.8151
_exptl_absorpt_correction_T_min 0.7405
_exptl_absorpt_correction_type multi-scan
_exptl_absorpt_process_details 'SADABS; Bruker, 2002'
_exptl_crystal_colour block
_exptl_crystal_density_diffrn 1.817
_exptl_crystal_density_method 'not measured'
_exptl_crystal_description yellow
_exptl_crystal_F_000 896
_exptl_crystal_size_max 0.21
_exptl_crystal_size_mid 0.15
_exptl_crystal_size_min 0.12
_refine_diff_density_max 0.505
_refine_diff_density_min -0.884
_refine_diff_density_rms 0.127
_refine_ls_extinction_method none
_refine_ls_goodness_of_fit_ref 1.108
_refine_ls_hydrogen_treatment constr
_refine_ls_matrix_type full
_refine_ls_number_parameters 115
_refine_ls_number_reflns 1439
_refine_ls_number_restraints 0
_refine_ls_restrained_S_all 1.108
_refine_ls_R_factor_all 0.0626
_refine_ls_R_factor_gt 0.0584
_refine_ls_shift/su_max 0.000
_refine_ls_shift/su_mean 0.000
_refine_ls_structure_factor_coef Fsqd
_refine_ls_weighting_details 'calc w=1/[\s^2^(Fo^2^)+(0.0770P)^2^+15.0163P] where P=(Fo^2^+2Fc^2^)/3'
_refine_ls_weighting_scheme calc
_refine_ls_wR_factor_gt 0.1562
_refine_ls_wR_factor_ref 0.1589
_reflns_number_gt 1317
_reflns_number_total 1439
_reflns_threshold_expression >2sigma(I)
_cod_data_source_file JSSC-2015-227-87.cif
_cod_data_source_block Ni
_cod_depositor_comments
;
The following automatic conversions were performed:

data item '_exptl_absorpt_correction_type' value 'Multi-scan' was
changed to 'multi-scan' in accordance with the built-in table derived
from the CIF Core dictionary named 'cif_core.dic' version 2.4.5 last
updated on 2014-11-21.

data item '_symmetry_cell_setting' value 'Monoclinic' was changed to
'monoclinic' in accordance with the built-in table derived from the
CIF Core dictionary named 'cif_core.dic' version 2.4.5 last updated
on 2014-11-21.

Automatic conversion script
Id: cif_fix_values 8369 2020-08-20 11:38:08Z andrius 
;
_cod_original_sg_symbol_H-M C2/c
_cod_database_code 1561931

loop_
_symmetry_equiv_pos_as_xyz
'x, y, z'
'-x, y, -z+1/2'
'x+1/2, y+1/2, z'
'-x+1/2, y+1/2, -z+1/2'
'-x, -y, -z'
'x, -y, z-1/2'
'-x+1/2, -y+1/2, -z'
'x+1/2, -y+1/2, z-1/2'

loop_
_atom_site_label
_atom_site_type_symbol
_atom_site_fract_x
_atom_site_fract_y
_atom_site_fract_z
_atom_site_U_iso_or_equiv
_atom_site_adp_type
_atom_site_occupancy
_atom_site_symmetry_multiplicity
_atom_site_calc_flag
_atom_site_refinement_flags
_atom_site_disorder_assembly
_atom_site_disorder_group
Ni1 Ni 0.2500 1.2500 0.0000 0.0321(4) Uani 1 2 d S . .
S1 S 0.44651(6) 0.4712(3) 0.21058(7) 0.0203(3) Uani 1 1 d . . .
O1 O 0.24112(18) 0.9088(8) 0.07746(19) 0.0249(8) Uani 1 1 d . . .
O2 O 0.30672(19) 0.5058(7) 0.1036(2) 0.0261(8) Uani 1 1 d . . .
O1W O 0.3569(2) 1.0831(10) 0.0197(3) 0.0477(12) Uani 1 1 d . . .
H1A H 0.3732 1.2408 0.0112 0.072 Uiso 1 1 d R . .
H1B H 0.3896 0.9830 0.0158 0.072 Uiso 1 1 d R . .
O2W O 0.5549(2) 0.5671(11) 0.4743(2) 0.0499(12) Uani 1 1 d . . .
H2A H 0.5230 0.5040 0.4875 0.075 Uiso 1 1 d R . .
H2B H 0.5341 0.5268 0.4245 0.075 Uiso 1 1 d R . .
N1 N 0.4490(2) 0.8104(9) 0.3287(2) 0.0225(9) Uani 1 1 d . . .
C1 C 0.2922(3) 0.7489(11) 0.1220(3) 0.0206(11) Uani 1 1 d . . .
C2 C 0.3393(2) 0.8468(10) 0.2065(3) 0.0169(10) Uani 1 1 d . . .
C3 C 0.3144(3) 1.0534(11) 0.2410(3) 0.0219(11) Uani 1 1 d . . .
H3 H 0.2697 1.1394 0.2111 0.026 Uiso 1 1 calc R . .
C4 C 0.3558(3) 1.1342(12) 0.3204(3) 0.0270(12) Uani 1 1 d . . .
H4 H 0.3394 1.2708 0.3451 0.032 Uiso 1 1 calc R . .
C5 C 0.4217(3) 1.0051(12) 0.3610(3) 0.0288(12) Uani 1 1 d . . .
H5 H 0.4494 1.0560 0.4144 0.035 Uiso 1 1 calc R . .
C6 C 0.4088(3) 0.7325(10) 0.2530(3) 0.0176(10) Uani 1 1 d . . .

loop_
_atom_site_aniso_label
_atom_site_aniso_U_11
_atom_site_aniso_U_22
_atom_site_aniso_U_33
_atom_site_aniso_U_23
_atom_site_aniso_U_13
_atom_site_aniso_U_12
Ni1 0.0344(6) 0.0269(6) 0.0265(6) -0.0005(4) 0.0055(4) -0.0030(4)
S1 0.0209(6) 0.0196(6) 0.0226(6) -0.0054(5) 0.0117(5) -0.0025(5)
O1 0.0258(18) 0.0249(19) 0.0193(17) 0.0047(15) 0.0056(15) 0.0035(15)
O2 0.0306(19) 0.0173(18) 0.0196(17) -0.0064(14) 0.0012(15) 0.0009(15)
O1W 0.032(2) 0.044(3) 0.069(3) -0.011(2) 0.023(2) 0.006(2)
O2W 0.050(3) 0.068(3) 0.027(2) 0.000(2) 0.014(2) 0.019(2)
N1 0.024(2) 0.025(2) 0.017(2) -0.0025(17) 0.0069(17) 0.0032(18)
C1 0.021(2) 0.023(3) 0.020(2) 0.001(2) 0.012(2) -0.005(2)
C2 0.020(2) 0.015(2) 0.017(2) 0.0010(19) 0.0092(19) -0.0059(19)
C3 0.021(2) 0.019(2) 0.029(3) 0.001(2) 0.014(2) 0.001(2)
C4 0.031(3) 0.026(3) 0.030(3) -0.009(2) 0.019(2) -0.001(2)
C5 0.031(3) 0.034(3) 0.018(2) -0.007(2) 0.008(2) -0.001(2)
C6 0.021(2) 0.016(2) 0.018(2) -0.0022(18) 0.0108(19) -0.0012(19)

loop_
_atom_type_symbol
_atom_type_description
_atom_type_scat_dispersion_real
_atom_type_scat_dispersion_imag
_atom_type_scat_source
C C 0.0033 0.0016 'International Tables Vol C Tables 4.2.6.8 and 6.1.1.4'
H H 0.0000 0.0000 'International Tables Vol C Tables 4.2.6.8 and 6.1.1.4'
N N 0.0061 0.0033 'International Tables Vol C Tables 4.2.6.8 and 6.1.1.4'
O O 0.0106 0.0060 'International Tables Vol C Tables 4.2.6.8 and 6.1.1.4'
S S 0.1246 0.1234 'International Tables Vol C Tables 4.2.6.8 and 6.1.1.4'
Ni Ni 0.3393 1.1124 'International Tables Vol C Tables 4.2.6.8 and 6.1.1.4'

loop_
_geom_angle_atom_site_label_1
_geom_angle_atom_site_label_2
_geom_angle_atom_site_label_3
_geom_angle
_geom_angle_site_symmetry_1
_geom_angle_site_symmetry_3
O2 Ni1 O2 180.00(15) 1_565 7_565
O2 Ni1 O1 90.97(13) 1_565 7_575
O2 Ni1 O1 89.03(13) 7_565 7_575
O2 Ni1 O1 89.03(13) 1_565 .
O2 Ni1 O1 90.97(13) 7_565 .
O1 Ni1 O1 180.00(13) 7_575 .
O2 Ni1 O1W 86.39(15) 1_565 .
O2 Ni1 O1W 93.61(15) 7_565 .
O1 Ni1 O1W 89.79(16) 7_575 .
O1 Ni1 O1W 90.21(16) . .
O2 Ni1 O1W 93.61(15) 1_565 7_575
O2 Ni1 O1W 86.39(15) 7_565 7_575
O1 Ni1 O1W 90.21(16) 7_575 7_575
O1 Ni1 O1W 89.79(16) . 7_575
O1W Ni1 O1W 180.0(2) . 7_575
C6 S1 S1 103.02(16) . 2_655
C1 O1 Ni1 124.7(3) . .
C1 O2 Ni1 130.5(3) . 1_545
Ni1 O1W H1A 96.6 . .
Ni1 O1W H1B 162.0 . .
H1A O1W H1B 93.5 . .
H2A O2W H2B 98.9 . .
C6 N1 C5 118.0(4) . .
O2 C1 O1 125.9(5) . .
O2 C1 C2 115.7(4) . .
O1 C1 C2 118.3(4) . .
C3 C2 C6 117.8(4) . .
C3 C2 C1 119.7(4) . .
C6 C2 C1 122.5(4) . .
C2 C3 C4 120.1(5) . .
C2 C3 H3 119.9 . .
C4 C3 H3 119.9 . .
C5 C4 C3 117.4(5) . .
C5 C4 H4 121.3 . .
C3 C4 H4 121.3 . .
N1 C5 C4 124.2(5) . .
N1 C5 H5 117.9 . .
C4 C5 H5 117.9 . .
N1 C6 C2 122.3(4) . .
N1 C6 S1 117.4(4) . .
C2 C6 S1 120.3(3) . .

loop_
_geom_bond_atom_site_label_1
_geom_bond_atom_site_label_2
_geom_bond_distance
_geom_bond_site_symmetry_2
Ni1 O2 2.121(3) 1_565
Ni1 O2 2.121(3) 7_565
Ni1 O1 2.203(3) 7_575
Ni1 O1 2.203(3) .
Ni1 O1W 2.209(4) .
Ni1 O1W 2.209(4) 7_575
S1 C6 1.800(5) .
S1 S1 2.039(2) 2_655
O1 C1 1.256(6) .
O2 C1 1.254(6) .
O2 Ni1 2.121(3) 1_545
O1W H1A 0.8500 .
O1W H1B 0.8500 .
O2W H2A 0.8499 .
O2W H2B 0.8500 .
N1 C6 1.329(6) .
N1 C5 1.338(7) .
C1 C2 1.506(6) .
C2 C3 1.374(7) .
C2 C6 1.410(7) .
C3 C4 1.390(7) .
C3 H3 0.9300 .
C4 C5 1.368(8) .
C4 H4 0.9300 .
C5 H5 0.9300 .

loop_
_geom_hbond_atom_site_label_D
_geom_hbond_atom_site_label_H
_geom_hbond_atom_site_label_A
_geom_hbond_distance_DH
_geom_hbond_distance_HA
_geom_hbond_distance_DA
_geom_hbond_angle_DHA
_geom_hbond_site_symmetry_A
O1W H1A O2W 0.85 2.05 2.865(7) 159.2 2_665
O1W H1B O2W 0.85 2.21 2.983(7) 150.8 2_655
O2W H2B N1 0.85 2.29 2.853(6) 124.3 .
O2W H2B S1 0.85 2.72 3.448(4) 144.4 2_655

loop_
_geom_torsion_atom_site_label_1
_geom_torsion_atom_site_label_2
_geom_torsion_atom_site_label_3
_geom_torsion_atom_site_label_4
_geom_torsion
_geom_torsion_site_symmetry_1
_geom_torsion_site_symmetry_2
_geom_torsion_site_symmetry_3
_geom_torsion_site_symmetry_4
O2 Ni1 O1 C1 -74.4(4) 1_565 . . .
O2 Ni1 O1 C1 105.6(4) 7_565 . . .
O1 Ni1 O1 C1 -174(100) 7_575 . . .
O1W Ni1 O1 C1 12.0(4) . . . .
O1W Ni1 O1 C1 -168.0(4) 7_575 . . .
Ni1 O2 C1 O1 -6.1(7) 1_545 . . .
Ni1 O2 C1 C2 171.2(3) 1_545 . . .
Ni1 O1 C1 O2 -93.4(5) . . . .
Ni1 O1 C1 C2 89.3(5) . . . .
O2 C1 C2 C3 -157.8(4) . . . .
O1 C1 C2 C3 19.7(6) . . . .
O2 C1 C2 C6 21.6(6) . . . .
O1 C1 C2 C6 -160.9(4) . . . .
C6 C2 C3 C4 -2.9(7) . . . .
C1 C2 C3 C4 176.6(4) . . . .
C2 C3 C4 C5 1.3(8) . . . .
C6 N1 C5 C4 -1.5(8) . . . .
C3 C4 C5 N1 1.0(8) . . . .
C5 N1 C6 C2 -0.3(7) . . . .
C5 N1 C6 S1 179.8(4) . . . .
C3 C2 C6 N1 2.5(7) . . . .
C1 C2 C6 N1 -177.0(4) . . . .
C3 C2 C6 S1 -177.6(3) . . . .
C1 C2 C6 S1 2.9(6) . . . .
S1 S1 C6 N1 -15.5(4) 2_655 . . .
S1 S1 C6 C2 164.6(3) 2_655 . . .
